data_7700167
loop_
_publ_author_name
'Gonda, Ryu'
'Rzeznicka, Izabela I.'
'Kinoshita, Yuki'
'Uchida, Sayaka'
'Hori, Akiko'

_publ_section_title
;
 Guest encapsulations in non-porous crystals of fully fluorinated
 dinuclear metal complexes with the M<sub>2</sub>O<sub>2</sub> core (M =
 Fe<sup>3+</sup>, Co<sup>2+</sup>, Ni<sup>2+</sup>).
;
_journal_issue 25
_journal_name_full 'Dalton transactions (Cambridge, England : 2003)'
_journal_page_first 9062
_journal_page_last 9066
_journal_paper_doi 10.1039/c9dt01380f
_journal_volume 48
_journal_year 2019
_chemical_formula_moiety 'C60 H8 Co2 F40 O10, 3(C8 H10)'
_chemical_formula_sum 'C84 H38 Co2 F40 O10'
_chemical_formula_weight 2085.00
_space_group_crystal_system triclinic
_space_group_IT_number 2
_space_group_name_Hall '-P 1'
_space_group_name_H-M_alt 'P -1'
_symmetry_space_group_name_Hall '-P 1'
_symmetry_space_group_name_H-M 'P -1'
_atom_sites_solution_hydrogens mixed
_audit_creation_method SHELXL-2016/6
_audit_update_record
;
2019-04-01 deposited with the CCDC.    2019-05-27 downloaded from the CCDC.
;
_cell_angle_alpha 82.054(4)
_cell_angle_beta 81.095(4)
_cell_angle_gamma 75.236(3)
_cell_formula_units_Z 1
_cell_length_a 11.2681(12)
_cell_length_b 12.2347(13)
_cell_length_c 15.0626(17)
_cell_measurement_reflns_used 139
_cell_measurement_temperature 100
_cell_measurement_theta_max 19.0432
_cell_measurement_theta_min 2.1620
_cell_volume 1973.2(4)
_computing_cell_refinement 'SAINT V8.38A (Bruker AXS Inc., 2017)'
_computing_data_collection 'Bruker APEX2'
_computing_data_reduction 'SAINT V8.38A (Bruker AXS Inc., 2017)'
_computing_molecular_graphics 'Bruker SHELXTL'
_computing_publication_material 'Bruker SHELXTL'
_computing_structure_refinement 'SHELXL-2016/6 (Sheldrick, 2016)'
_computing_structure_solution 'SHELXT 2014/5 (Sheldrick, 2014)'
_diffrn_ambient_temperature 100
_diffrn_detector_area_resol_mean 7.3910
_diffrn_measured_fraction_theta_full 0.997
_diffrn_measured_fraction_theta_max 0.997
_diffrn_measurement_device_type 'Bruker D8 goniometer'
_diffrn_measurement_method '\f and \w scans'
_diffrn_radiation_type MoK\a
_diffrn_radiation_wavelength 0.71073
_diffrn_reflns_av_R_equivalents 0.0864
_diffrn_reflns_av_unetI/netI 0.0950
_diffrn_reflns_Laue_measured_fraction_full 0.997
_diffrn_reflns_Laue_measured_fraction_max 0.997
_diffrn_reflns_limit_h_max 13
_diffrn_reflns_limit_h_min -12
_diffrn_reflns_limit_k_max 14
_diffrn_reflns_limit_k_min -14
_diffrn_reflns_limit_l_max 17
_diffrn_reflns_limit_l_min -17
_diffrn_reflns_number 22049
_diffrn_reflns_point_group_measured_fraction_full 0.997
_diffrn_reflns_point_group_measured_fraction_max 0.997
_diffrn_reflns_theta_full 25.027
_diffrn_reflns_theta_max 25.027
_diffrn_reflns_theta_min 2.320
_exptl_absorpt_coefficient_mu 0.577
_exptl_absorpt_correction_T_max 0.95
_exptl_absorpt_correction_T_min 0.84
_exptl_absorpt_correction_type multi-scan
_exptl_absorpt_process_details
;
SADABS-2016/2 - Bruker AXS area detector scaling and absorption correction
;
_exptl_crystal_colour red
_exptl_crystal_density_diffrn 1.755
_exptl_crystal_density_meas ?
_exptl_crystal_density_method 'not measured'
_exptl_crystal_description block
_exptl_crystal_F_000 1036
_exptl_crystal_size_max 0.214
_exptl_crystal_size_mid 0.086
_exptl_crystal_size_min 0.083
_refine_diff_density_max 0.350
_refine_diff_density_min -0.461
_refine_diff_density_rms 0.085
_refine_ls_extinction_method none
_refine_ls_goodness_of_fit_ref 1.043
_refine_ls_hydrogen_treatment mixed
_refine_ls_matrix_type full
_refine_ls_number_parameters 624
_refine_ls_number_reflns 6955
_refine_ls_number_restraints 0
_refine_ls_restrained_S_all 1.043
_refine_ls_R_factor_all 0.0970
_refine_ls_R_factor_gt 0.0529
_refine_ls_shift/su_max 0.001
_refine_ls_shift/su_mean 0.000
_refine_ls_structure_factor_coef Fsqd
_refine_ls_weighting_details 'w=1/[\s^2^(Fo^2^)+(0.0335P)^2^+0.8020P] where P=(Fo^2^+2Fc^2^)/3'
_refine_ls_weighting_scheme calc
_refine_ls_wR_factor_gt 0.0969
_refine_ls_wR_factor_ref 0.1162
_reflns_Friedel_coverage 0.000
_reflns_number_gt 4672
_reflns_number_total 6955
_reflns_threshold_expression 'I > 2\s(I)'
_cod_data_source_file c9dt01380f2.cif
_cod_data_source_block 180711c_a
_cod_depositor_comments
;
The following automatic conversions were performed:

'_exptl_absorpt_correction_type' value 'Multi-Scan' changed to
'multi-scan' according to
/home/data/users/saulius/crontab/automatic-downloads/rss-feeds/RSC/lib/dictionaries/cif_core.dic
dictionary named 'cif_core.dic' version 2.4.2 from 2011-04-26.

'_exptl_crystal_density_meas' value 'not measured' was changed to '?'
- the value is perceived as not measured.

Automatic conversion script
Id: cif_fix_values 4973 2017-02-22 13:04:09Z antanas 

 Adding full bibliography for 7700160--7700167.cif.
;
_cod_database_code 7700167
_shelx_shelxl_version_number 2016/6
_shelx_space_group_comment
;
The symmetry employed for this shelxl refinement is uniquely defined
by the following loop, which should always be used as a source of
symmetry information in preference to the above space-group names.
They are only intended as comments.
;
_shelx_estimated_absorpt_t_min 0.886
_shelx_estimated_absorpt_t_max 0.954

loop_
_space_group_symop_operation_xyz
'x, y, z'
'-x, -y, -z'

loop_
_atom_site_label
_atom_site_type_symbol
_atom_site_fract_x
_atom_site_fract_y
_atom_site_fract_z
_atom_site_U_iso_or_equiv
_atom_site_adp_type
_atom_site_occupancy
_atom_site_site_symmetry_order
_atom_site_calc_flag
_atom_site_refinement_flags_posn
_atom_site_refinement_flags_adp
C1 C 0.4096(4) -0.3251(3) 0.8390(3) 0.0182(9) Uani 1 1 d . .
C2 C 0.3977(4) -0.4171(3) 0.9003(3) 0.0197(9) Uani 1 1 d . .
C3 C 0.2855(4) -0.4191(3) 0.9513(3) 0.0229(10) Uani 1 1 d . .
C4 C 0.1864(4) -0.3281(4) 0.9397(3) 0.0220(10) Uani 1 1 d . .
C5 C 0.2003(4) -0.2374(4) 0.8778(3) 0.0203(10) Uani 1 1 d . .
C6 C 0.3114(4) -0.2319(3) 0.8250(3) 0.0171(9) Uani 1 1 d . .
C7 C 0.3277(4) -0.1346(3) 0.7552(3) 0.0178(9) Uani 1 1 d . .
C8 C 0.2671(4) -0.0231(3) 0.7724(3) 0.0171(9) Uani 1 1 d . .
H8 H 0.216323 -0.012646 0.828571 0.020 Uiso 1 1 calc R U
C9 C 0.2754(4) 0.0732(3) 0.7136(3) 0.0176(9) Uani 1 1 d . .
C10 C 0.1998(4) 0.1843(3) 0.7455(3) 0.0178(9) Uani 1 1 d . .
C11 C 0.2560(4) 0.2691(4) 0.7574(3) 0.0210(10) Uani 1 1 d . .
C12 C 0.1912(4) 0.3669(3) 0.7940(3) 0.0237(10) Uani 1 1 d . .
C13 C 0.0653(4) 0.3862(4) 0.8162(3) 0.0273(11) Uani 1 1 d . .
C14 C 0.0056(4) 0.3055(4) 0.8017(3) 0.0242(10) Uani 1 1 d . .
C15 C 0.0729(4) 0.2069(4) 0.7684(3) 0.0230(10) Uani 1 1 d . .
C16 C 0.7584(4) -0.1446(4) 0.8337(3) 0.0233(10) Uani 1 1 d . .
C17 C 0.8059(4) -0.1676(4) 0.9144(3) 0.0266(11) Uani 1 1 d . .
C18 C 0.8322(4) -0.0809(4) 0.9518(3) 0.0281(11) Uani 1 1 d . .
C19 C 0.8104(4) 0.0269(4) 0.9086(3) 0.0277(11) Uani 1 1 d . .
C20 C 0.7612(4) 0.0484(4) 0.8278(3) 0.0226(10) Uani 1 1 d . .
C21 C 0.7329(4) -0.0359(4) 0.7883(3) 0.0199(10) Uani 1 1 d . .
C22 C 0.6707(4) -0.0122(3) 0.7041(3) 0.0184(9) Uani 1 1 d . .
C23 C 0.7207(4) 0.0513(3) 0.6283(3) 0.0188(9) Uani 1 1 d . .
H23 H 0.790577 0.078044 0.634880 0.023 Uiso 1 1 calc R U
C24 C 0.6769(4) 0.0774(3) 0.5465(3) 0.0168(9) Uani 1 1 d . .
C25 C 0.7436(4) 0.1447(3) 0.4733(3) 0.0170(9) Uani 1 1 d . .
C26 C 0.6936(4) 0.2571(4) 0.4470(3) 0.0198(10) Uani 1 1 d . .
C27 C 0.7505(4) 0.3187(4) 0.3773(3) 0.0235(10) Uani 1 1 d . .
C28 C 0.8613(4) 0.2656(4) 0.3314(3) 0.0221(10) Uani 1 1 d . .
C29 C 0.9130(4) 0.1536(4) 0.3561(3) 0.0235(10) Uani 1 1 d . .
C30 C 0.8550(4) 0.0937(4) 0.4259(3) 0.0211(10) Uani 1 1 d . .
C31 C 0.7094(4) 0.5060(4) 0.6297(3) 0.0325(12) Uani 1 1 d . .
C32 C 0.7881(4) 0.5494(4) 0.6706(3) 0.0330(12) Uani 1 1 d . .
H32 H 0.784277 0.540502 0.734556 0.040 Uiso 1 1 calc R U
C33 C 0.8717(4) 0.6054(4) 0.6188(3) 0.0297(11) Uani 1 1 d . .
H33 H 0.924604 0.633858 0.648130 0.036 Uiso 1 1 calc R U
C34 C 0.8803(4) 0.6211(4) 0.5245(3) 0.0286(11) Uani 1 1 d . .
C35 C 0.8017(4) 0.5783(4) 0.4847(3) 0.0304(11) Uani 1 1 d . .
H35 H 0.805227 0.587047 0.420778 0.036 Uiso 1 1 calc R U
C36 C 0.7180(4) 0.5227(4) 0.5366(3) 0.0339(12) Uani 1 1 d . .
H36 H 0.664468 0.495166 0.507105 0.041 Uiso 1 1 calc R U
C37 C 0.6205(5) 0.4415(4) 0.6849(4) 0.0466(14) Uani 1 1 d . .
H37A H 0.535379 0.482914 0.677219 0.070 Uiso 1 1 calc R U
H37B H 0.632064 0.433752 0.748786 0.070 Uiso 1 1 calc R U
H37C H 0.636353 0.365851 0.664388 0.070 Uiso 1 1 calc R U
C38 C 0.9691(4) 0.6853(4) 0.4687(3) 0.0362(12) Uani 1 1 d . .
H38A H 1.015087 0.641733 0.419129 0.054 Uiso 1 1 calc R U
H38B H 1.027115 0.696415 0.506925 0.054 Uiso 1 1 calc R U
H38C H 0.922653 0.759407 0.443930 0.054 Uiso 1 1 calc R U
C39 C 0.5322(4) -0.0522(4) 1.0832(3) 0.0235(10) Uani 1 1 d . .
H39 H 0.554708 -0.087131 1.140511 0.028 Uiso 1 1 calc R U
C40 C 0.5255(4) 0.0622(4) 1.0604(3) 0.0246(10) Uani 1 1 d . .
H40 H 0.543119 0.104632 1.102938 0.030 Uiso 1 1 calc R U
C41 C 0.4941(4) 0.1172(4) 0.9775(3) 0.0238(10) Uani 1 1 d . .
C42 C 0.4874(5) 0.2425(4) 0.9531(3) 0.0348(12) Uani 1 1 d . .
H42A H 0.426343 0.286140 0.996704 0.052 Uiso 1 1 calc R U
H42B H 0.462781 0.265480 0.892334 0.052 Uiso 1 1 calc R U
H42C H 0.568663 0.257030 0.954316 0.052 Uiso 1 1 calc R U
Co1 Co 0.48541(5) -0.05518(5) 0.60199(4) 0.01569(15) Uani 1 1 d . .
F1 F 0.5229(2) -0.32679(19) 0.79455(16) 0.0256(6) Uani 1 1 d . .
F2 F 0.4952(2) -0.5054(2) 0.90998(17) 0.0307(6) Uani 1 1 d . .
F3 F 0.2727(2) -0.5083(2) 1.00992(17) 0.0342(7) Uani 1 1 d . .
F4 F 0.0759(2) -0.3298(2) 0.98705(17) 0.0327(6) Uani 1 1 d . .
F5 F 0.0975(2) -0.1532(2) 0.86676(16) 0.0267(6) Uani 1 1 d . .
F6 F 0.3796(2) 0.2536(2) 0.73671(16) 0.0267(6) Uani 1 1 d . .
F7 F 0.2502(2) 0.4433(2) 0.80995(17) 0.0337(7) Uani 1 1 d . .
F8 F 0.0008(2) 0.4819(2) 0.84976(17) 0.0378(7) Uani 1 1 d . .
F9 F -0.1178(2) 0.3243(2) 0.82246(18) 0.0376(7) Uani 1 1 d . .
F10 F 0.0123(2) 0.1295(2) 0.75678(17) 0.0308(6) Uani 1 1 d . .
F11 F 0.7353(2) -0.2308(2) 0.79869(18) 0.0374(7) Uani 1 1 d . .
F12 F 0.8263(3) -0.2732(2) 0.95749(19) 0.0444(8) Uani 1 1 d . .
F13 F 0.8776(2) -0.1029(2) 1.03124(17) 0.0410(7) Uani 1 1 d . .
F14 F 0.8325(3) 0.1112(2) 0.94676(19) 0.0451(8) Uani 1 1 d . .
F15 F 0.7359(2) 0.1566(2) 0.78950(18) 0.0332(6) Uani 1 1 d . .
F16 F 0.5835(2) 0.30960(19) 0.48922(16) 0.0273(6) Uani 1 1 d . .
F17 F 0.6973(2) 0.4269(2) 0.35126(17) 0.0330(6) Uani 1 1 d . .
F18 F 0.9170(2) 0.3237(2) 0.26261(17) 0.0334(6) Uani 1 1 d . .
F19 F 1.0202(2) 0.1019(2) 0.31018(17) 0.0355(7) Uani 1 1 d . .
F20 F 0.9069(2) -0.0169(2) 0.44670(16) 0.0276(6) Uani 1 1 d . .
H5A H 0.646(6) -0.186(6) 0.497(5) 0.09(3) Uiso 1 1 d . .
H5B H 0.640(5) -0.260(5) 0.570(4) 0.057(19) Uiso 1 1 d . .
O1 O 0.3990(2) -0.1623(2) 0.68402(17) 0.0160(6) Uani 1 1 d . .
O3 O 0.5775(2) -0.0517(2) 0.70801(18) 0.0197(7) Uani 1 1 d . .
O4 O 0.5823(2) 0.0512(2) 0.52371(17) 0.0168(6) Uani 1 1 d . .
O5 O 0.6255(3) -0.1875(3) 0.5537(2) 0.0256(7) Uani 1 1 d . .
O00M O 0.3418(2) 0.0776(2) 0.63722(18) 0.0184(6) Uani 1 1 d . .

loop_
_atom_site_aniso_label
_atom_site_aniso_U_11
_atom_site_aniso_U_22
_atom_site_aniso_U_33
_atom_site_aniso_U_23
_atom_site_aniso_U_13
_atom_site_aniso_U_12
C1 0.016(2) 0.021(2) 0.019(2) -0.0066(19) 0.0024(17) -0.0064(18)
C2 0.025(2) 0.015(2) 0.019(2) 0.0010(18) -0.0030(19) -0.0049(19)
C3 0.034(3) 0.017(2) 0.020(2) 0.0032(19) 0.000(2) -0.015(2)
C4 0.022(2) 0.027(3) 0.019(2) -0.002(2) 0.0056(18) -0.014(2)
C5 0.017(2) 0.025(2) 0.020(2) -0.004(2) -0.0036(18) -0.0059(19)
C6 0.018(2) 0.018(2) 0.019(2) -0.0040(18) -0.0018(17) -0.0081(18)
C7 0.015(2) 0.025(2) 0.017(2) -0.0028(19) -0.0018(17) -0.0103(18)
C8 0.018(2) 0.023(2) 0.012(2) -0.0034(18) 0.0009(17) -0.0086(18)
C9 0.016(2) 0.023(2) 0.016(2) -0.0029(19) -0.0058(18) -0.0053(18)
C10 0.021(2) 0.012(2) 0.017(2) 0.0002(18) -0.0001(17) 0.0016(18)
C11 0.022(2) 0.027(3) 0.013(2) 0.0040(19) -0.0008(18) -0.007(2)
C12 0.043(3) 0.013(2) 0.016(2) 0.0012(19) -0.006(2) -0.010(2)
C13 0.038(3) 0.016(3) 0.021(3) -0.003(2) 0.006(2) 0.002(2)
C14 0.019(2) 0.024(3) 0.025(3) -0.002(2) 0.0016(19) 0.000(2)
C15 0.026(3) 0.021(2) 0.023(3) -0.002(2) -0.0020(19) -0.007(2)
C16 0.020(2) 0.031(3) 0.022(3) -0.001(2) -0.0038(19) -0.012(2)
C17 0.017(2) 0.040(3) 0.020(3) 0.011(2) -0.0039(19) -0.010(2)
C18 0.015(2) 0.053(3) 0.016(3) -0.006(2) -0.0011(18) -0.007(2)
C19 0.021(2) 0.040(3) 0.024(3) -0.017(2) -0.0027(19) -0.003(2)
C20 0.017(2) 0.030(3) 0.022(3) -0.007(2) -0.0022(18) -0.0053(19)
C21 0.015(2) 0.030(3) 0.015(2) -0.0046(19) 0.0010(17) -0.0069(19)
C22 0.017(2) 0.019(2) 0.017(2) -0.0034(18) -0.0006(17) -0.0014(18)
C23 0.013(2) 0.024(2) 0.021(2) 0.0001(19) -0.0020(17) -0.0093(18)
C24 0.017(2) 0.018(2) 0.017(2) -0.0030(18) -0.0021(17) -0.0059(18)
C25 0.016(2) 0.024(2) 0.013(2) 0.0014(18) -0.0066(17) -0.0090(18)
C26 0.016(2) 0.026(3) 0.019(2) -0.004(2) -0.0004(18) -0.0090(19)
C27 0.031(3) 0.019(2) 0.023(3) 0.000(2) -0.010(2) -0.008(2)
C28 0.025(2) 0.032(3) 0.015(2) 0.005(2) -0.0010(18) -0.023(2)
C29 0.014(2) 0.036(3) 0.021(3) -0.006(2) -0.0009(18) -0.006(2)
C30 0.016(2) 0.025(3) 0.021(2) -0.001(2) -0.0046(18) -0.0028(19)
C31 0.031(3) 0.030(3) 0.032(3) -0.011(2) 0.003(2) 0.002(2)
C32 0.038(3) 0.033(3) 0.026(3) -0.006(2) -0.007(2) -0.001(2)
C33 0.030(3) 0.028(3) 0.031(3) -0.009(2) -0.011(2) -0.001(2)
C34 0.025(3) 0.024(3) 0.032(3) -0.006(2) -0.009(2) 0.006(2)
C35 0.033(3) 0.028(3) 0.027(3) -0.008(2) -0.009(2) 0.003(2)
C36 0.032(3) 0.031(3) 0.039(3) -0.014(2) -0.009(2) 0.001(2)
C37 0.048(3) 0.046(3) 0.045(4) -0.008(3) 0.004(3) -0.014(3)
C38 0.040(3) 0.028(3) 0.039(3) -0.007(2) -0.008(2) -0.001(2)
C39 0.023(2) 0.028(3) 0.017(2) -0.001(2) -0.0028(18) -0.002(2)
C40 0.024(2) 0.029(3) 0.023(3) -0.007(2) -0.0038(19) -0.007(2)
C41 0.019(2) 0.024(2) 0.028(3) -0.005(2) -0.0024(19) -0.0029(19)
C42 0.040(3) 0.031(3) 0.035(3) -0.003(2) -0.009(2) -0.007(2)
Co1 0.0146(3) 0.0193(3) 0.0138(3) -0.0018(2) -0.0009(2) -0.0055(2)
F1 0.0187(13) 0.0257(14) 0.0279(15) 0.0035(11) 0.0042(11) -0.0046(11)
F2 0.0331(15) 0.0210(14) 0.0305(16) 0.0044(12) -0.0013(12) 0.0017(11)
F3 0.0417(17) 0.0244(15) 0.0335(16) 0.0059(12) 0.0047(12) -0.0127(12)
F4 0.0249(15) 0.0366(16) 0.0342(16) 0.0019(12) 0.0087(12) -0.0133(12)
F5 0.0157(13) 0.0313(15) 0.0299(15) 0.0003(12) 0.0016(10) -0.0044(11)
F6 0.0246(14) 0.0284(14) 0.0291(15) -0.0013(11) -0.0036(11) -0.0107(11)
F7 0.0513(18) 0.0243(15) 0.0307(16) -0.0064(12) -0.0040(13) -0.0172(13)
F8 0.0503(18) 0.0204(15) 0.0347(17) -0.0064(12) 0.0105(13) -0.0016(13)
F9 0.0232(15) 0.0337(16) 0.0458(18) -0.0043(13) 0.0065(12) 0.0051(12)
F10 0.0213(14) 0.0293(15) 0.0426(17) -0.0124(13) 0.0010(12) -0.0056(11)
F11 0.0474(18) 0.0313(16) 0.0408(17) 0.0048(13) -0.0212(14) -0.0180(13)
F12 0.0437(18) 0.0495(19) 0.0414(18) 0.0235(15) -0.0207(14) -0.0193(14)
F13 0.0329(16) 0.070(2) 0.0181(15) -0.0034(14) -0.0126(12) -0.0032(14)
F14 0.0474(18) 0.0495(19) 0.0435(18) -0.0253(15) -0.0213(14) -0.0004(15)
F15 0.0366(16) 0.0269(15) 0.0384(17) -0.0077(13) -0.0160(13) -0.0026(12)
F16 0.0273(14) 0.0218(14) 0.0290(15) -0.0036(11) 0.0021(11) -0.0016(11)
F17 0.0488(17) 0.0223(14) 0.0284(15) 0.0038(12) -0.0059(13) -0.0120(12)
F18 0.0354(16) 0.0439(17) 0.0257(15) 0.0042(13) -0.0008(12) -0.0243(13)
F19 0.0182(14) 0.0522(18) 0.0291(16) 0.0047(13) 0.0059(11) -0.0058(12)
F20 0.0218(13) 0.0260(15) 0.0288(15) 0.0022(12) 0.0014(11) 0.0001(11)
O1 0.0173(15) 0.0198(16) 0.0118(15) -0.0014(12) -0.0012(12) -0.0065(12)
O3 0.0154(16) 0.0280(17) 0.0171(16) -0.0014(13) -0.0030(12) -0.0076(13)
O4 0.0145(15) 0.0225(16) 0.0148(16) -0.0021(12) -0.0013(12) -0.0070(12)
O5 0.0251(18) 0.025(2) 0.023(2) -0.0028(15) -0.0011(14) 0.0005(15)
O00M 0.0208(16) 0.0226(16) 0.0122(16) -0.0013(12) -0.0002(12) -0.0068(13)

loop_
_atom_type_symbol
_atom_type_description
_atom_type_scat_dispersion_real
_atom_type_scat_dispersion_imag
_atom_type_scat_source
C C 0.0033 0.0016 'International Tables Vol C Tables 4.2.6.8 and 6.1.1.4'
H H 0.0000 0.0000 'International Tables Vol C Tables 4.2.6.8 and 6.1.1.4'
Co Co 0.3494 0.9721 'International Tables Vol C Tables 4.2.6.8 and 6.1.1.4'
F F 0.0171 0.0103 'International Tables Vol C Tables 4.2.6.8 and 6.1.1.4'
O O 0.0106 0.0060 'International Tables Vol C Tables 4.2.6.8 and 6.1.1.4'

loop_
_geom_angle_atom_site_label_1
_geom_angle_atom_site_label_2
_geom_angle_atom_site_label_3
_geom_angle
_geom_angle_site_symmetry_1
_geom_angle_site_symmetry_3
F1 C1 C2 116.8(4) . .
F1 C1 C6 120.5(4) . .
C2 C1 C6 122.6(4) . .
F2 C2 C1 120.0(4) . .
F2 C2 C3 119.9(4) . .
C1 C2 C3 120.1(4) . .
F3 C3 C4 120.5(4) . .
F3 C3 C2 120.5(4) . .
C4 C3 C2 119.0(4) . .
F4 C4 C5 120.3(4) . .
F4 C4 C3 119.8(4) . .
C5 C4 C3 119.9(4) . .
F5 C5 C4 116.8(4) . .
F5 C5 C6 120.1(4) . .
C4 C5 C6 123.1(4) . .
C5 C6 C1 115.4(4) . .
C5 C6 C7 123.9(4) . .
C1 C6 C7 120.7(4) . .
O1 C7 C8 125.1(4) . .
O1 C7 C6 115.2(4) . .
C8 C7 C6 119.7(4) . .
C9 C8 C7 125.0(4) . .
C9 C8 H8 117.5 . .
C7 C8 H8 117.5 . .
O00M C9 C8 127.1(4) . .
O00M C9 C10 117.1(4) . .
C8 C9 C10 115.8(4) . .
C15 C10 C11 115.9(4) . .
C15 C10 C9 123.1(4) . .
C11 C10 C9 120.9(4) . .
F6 C11 C12 118.0(4) . .
F6 C11 C10 119.6(4) . .
C12 C11 C10 122.3(4) . .
F7 C12 C11 120.5(4) . .
F7 C12 C13 119.5(4) . .
C11 C12 C13 120.0(4) . .
F8 C13 C12 120.7(4) . .
F8 C13 C14 120.3(4) . .
C12 C13 C14 119.0(4) . .
F9 C14 C15 120.8(4) . .
F9 C14 C13 119.4(4) . .
C15 C14 C13 119.8(4) . .
F10 C15 C14 118.2(4) . .
F10 C15 C10 119.0(4) . .
C14 C15 C10 122.8(4) . .
F11 C16 C17 117.9(4) . .
F11 C16 C21 119.7(4) . .
C17 C16 C21 122.4(4) . .
F12 C17 C16 120.7(4) . .
F12 C17 C18 120.0(4) . .
C16 C17 C18 119.3(4) . .
F13 C18 C19 120.3(4) . .
F13 C18 C17 119.5(4) . .
C19 C18 C17 120.1(4) . .
F14 C19 C18 119.7(4) . .
F14 C19 C20 120.7(4) . .
C18 C19 C20 119.5(4) . .
F15 C20 C19 117.7(4) . .
F15 C20 C21 120.1(4) . .
C19 C20 C21 122.2(4) . .
C20 C21 C16 116.4(4) . .
C20 C21 C22 122.8(4) . .
C16 C21 C22 120.7(4) . .
O3 C22 C23 125.8(4) . .
O3 C22 C21 115.7(4) . .
C23 C22 C21 118.5(4) . .
C24 C23 C22 125.6(4) . .
C24 C23 H23 117.2 . .
C22 C23 H23 117.2 . .
O4 C24 C23 127.2(4) . .
O4 C24 C25 114.9(3) . .
C23 C24 C25 117.8(4) . .
C26 C25 C30 117.2(4) . .
C26 C25 C24 121.7(4) . .
C30 C25 C24 121.1(4) . .
F16 C26 C25 119.4(4) . .
F16 C26 C27 118.1(4) . .
C25 C26 C27 122.5(4) . .
F17 C27 C28 119.9(4) . .
F17 C27 C26 121.1(4) . .
C28 C27 C26 119.0(4) . .
F18 C28 C29 120.5(4) . .
F18 C28 C27 119.8(4) . .
C29 C28 C27 119.7(4) . .
F19 C29 C28 119.4(4) . .
F19 C29 C30 120.2(4) . .
C28 C29 C30 120.4(4) . .
F20 C30 C29 118.8(4) . .
F20 C30 C25 120.0(4) . .
C29 C30 C25 121.2(4) . .
C36 C31 C32 117.2(5) . .
C36 C31 C37 121.5(5) . .
C32 C31 C37 121.4(4) . .
C33 C32 C31 120.6(4) . .
C33 C32 H32 119.7 . .
C31 C32 H32 119.7 . .
C32 C33 C34 121.8(4) . .
C32 C33 H33 119.1 . .
C34 C33 H33 119.1 . .
C35 C34 C33 117.2(4) . .
C35 C34 C38 121.4(4) . .
C33 C34 C38 121.4(4) . .
C34 C35 C36 121.0(5) . .
C34 C35 H35 119.5 . .
C36 C35 H35 119.5 . .
C31 C36 C35 122.3(4) . .
C31 C36 H36 118.8 . .
C35 C36 H36 118.8 . .
C31 C37 H37A 109.5 . .
C31 C37 H37B 109.5 . .
H37A C37 H37B 109.5 . .
C31 C37 H37C 109.5 . .
H37A C37 H37C 109.5 . .
H37B C37 H37C 109.5 . .
C34 C38 H38A 109.5 . .
C34 C38 H38B 109.5 . .
H38A C38 H38B 109.5 . .
C34 C38 H38C 109.5 . .
H38A C38 H38C 109.5 . .
H38B C38 H38C 109.5 . .
C40 C39 C41 120.5(4) . 2_657
C40 C39 H39 119.8 . .
C41 C39 H39 119.8 2_657 .
C39 C40 C41 122.1(4) . .
C39 C40 H40 118.9 . .
C41 C40 H40 118.9 . .
C40 C41 C39 117.3(4) . 2_657
C40 C41 C42 121.8(4) . .
C39 C41 C42 120.9(4) 2_657 .
C41 C42 H42A 109.5 . .
C41 C42 H42B 109.5 . .
H42A C42 H42B 109.5 . .
C41 C42 H42C 109.5 . .
H42A C42 H42C 109.5 . .
H42B C42 H42C 109.5 . .
O1 Co1 O00M 89.58(11) . .
O1 Co1 O4 176.28(11) . .
O00M Co1 O4 92.02(11) . .
O1 Co1 O3 86.85(11) . .
O00M Co1 O3 94.18(11) . .
O4 Co1 O3 89.68(11) . .
O1 Co1 O5 92.37(13) . .
O00M Co1 O5 174.34(12) . .
O4 Co1 O5 86.36(12) . .
O3 Co1 O5 91.23(12) . .
O1 Co1 O4 102.46(10) . 2_656
O00M Co1 O4 90.48(10) . 2_656
O4 Co1 O4 80.89(11) . 2_656
O3 Co1 O4 169.63(11) . 2_656
O5 Co1 O4 83.91(12) . 2_656
C7 O1 Co1 123.3(3) . .
C22 O3 Co1 126.1(3) . .
C24 O4 Co1 124.3(2) . .
C24 O4 Co1 134.3(2) . 2_656
Co1 O4 Co1 99.11(11) . 2_656
Co1 O5 H5A 118(4) . .
Co1 O5 H5B 131(4) . .
H5A O5 H5B 101(5) . .
C9 O00M Co1 121.3(3) . .

loop_
_geom_bond_atom_site_label_1
_geom_bond_atom_site_label_2
_geom_bond_distance
_geom_bond_site_symmetry_2
C1 F1 1.344(4) .
C1 C2 1.373(6) .
C1 C6 1.390(6) .
C2 F2 1.340(5) .
C2 C3 1.379(6) .
C3 F3 1.329(5) .
C3 C4 1.374(6) .
C4 F4 1.340(4) .
C4 C5 1.371(6) .
C5 F5 1.355(5) .
C5 C6 1.388(5) .
C6 C7 1.505(6) .
C7 O1 1.266(5) .
C7 C8 1.402(5) .
C8 C9 1.386(6) .
C8 H8 0.9500 .
C9 O00M 1.274(5) .
C9 C10 1.506(5) .
C10 C15 1.383(6) .
C10 C11 1.390(6) .
C11 F6 1.349(5) .
C11 C12 1.371(6) .
C12 F7 1.343(5) .
C12 C13 1.373(6) .
C13 F8 1.330(5) .
C13 C14 1.386(6) .
C14 F9 1.344(5) .
C14 C15 1.365(6) .
C15 F10 1.344(5) .
C16 F11 1.340(5) .
C16 C17 1.369(6) .
C16 C21 1.391(6) .
C17 F12 1.343(5) .
C17 C18 1.381(6) .
C18 F13 1.340(5) .
C18 C19 1.367(6) .
C19 F14 1.341(5) .
C19 C20 1.379(6) .
C20 F15 1.347(5) .
C20 C21 1.385(6) .
C21 C22 1.501(6) .
C22 O3 1.254(5) .
C22 C23 1.415(6) .
C23 C24 1.365(5) .
C23 H23 0.9500 .
C24 O4 1.293(4) .
C24 C25 1.506(5) .
C25 C26 1.374(6) .
C25 C30 1.386(5) .
C26 F16 1.349(4) .
C26 C27 1.379(6) .
C27 F17 1.338(5) .
C27 C28 1.379(6) .
C28 F18 1.339(5) .
C28 C29 1.370(6) .
C29 F19 1.345(5) .
C29 C30 1.374(6) .
C30 F20 1.345(5) .
C31 C36 1.381(6) .
C31 C32 1.395(6) .
C31 C37 1.511(7) .
C32 C33 1.385(6) .
C32 H32 0.9500 .
C33 C34 1.397(6) .
C33 H33 0.9500 .
C34 C35 1.381(6) .
C34 C38 1.511(6) .
C35 C36 1.384(6) .
C35 H35 0.9500 .
C36 H36 0.9500 .
C37 H37A 0.9800 .
C37 H37B 0.9800 .
C37 H37C 0.9800 .
C38 H38A 0.9800 .
C38 H38B 0.9800 .
C38 H38C 0.9800 .
C39 C40 1.380(6) .
C39 C41 1.400(6) 2_657
C39 H39 0.9500 .
C40 C41 1.387(6) .
C40 H40 0.9500 .
C41 C42 1.511(6) .
C42 H42A 0.9800 .
C42 H42B 0.9800 .
C42 H42C 0.9800 .
Co1 O1 2.006(3) .
Co1 O00M 2.043(3) .
Co1 O4 2.044(3) .
Co1 O3 2.045(3) .
Co1 O5 2.077(3) .
Co1 O4 2.138(3) 2_656
O5 H5A 0.85(7) .
O5 H5B 0.87(6) .

loop_
_geom_torsion_atom_site_label_1
_geom_torsion_atom_site_label_2
_geom_torsion_atom_site_label_3
_geom_torsion_atom_site_label_4
_geom_torsion
_geom_torsion_site_symmetry_1
_geom_torsion_site_symmetry_4
F1 C1 C2 F2 -3.3(6) . .
C6 C1 C2 F2 179.0(4) . .
F1 C1 C2 C3 177.1(4) . .
C6 C1 C2 C3 -0.5(6) . .
F2 C2 C3 F3 -0.4(6) . .
C1 C2 C3 F3 179.2(4) . .
F2 C2 C3 C4 -179.4(4) . .
C1 C2 C3 C4 0.2(6) . .
F3 C3 C4 F4 -0.7(6) . .
C2 C3 C4 F4 178.3(4) . .
F3 C3 C4 C5 -178.9(4) . .
C2 C3 C4 C5 0.1(6) . .
F4 C4 C5 F5 -1.3(6) . .
C3 C4 C5 F5 176.9(4) . .
F4 C4 C5 C6 -178.3(4) . .
C3 C4 C5 C6 0.0(7) . .
F5 C5 C6 C1 -177.2(3) . .
C4 C5 C6 C1 -0.3(6) . .
F5 C5 C6 C7 1.5(6) . .
C4 C5 C6 C7 178.3(4) . .
F1 C1 C6 C5 -177.0(3) . .
C2 C1 C6 C5 0.5(6) . .
F1 C1 C6 C7 4.4(6) . .
C2 C1 C6 C7 -178.1(4) . .
C5 C6 C7 O1 -142.3(4) . .
C1 C6 C7 O1 36.2(5) . .
C5 C6 C7 C8 38.5(6) . .
C1 C6 C7 C8 -143.0(4) . .
O1 C7 C8 C9 0.6(7) . .
C6 C7 C8 C9 179.7(4) . .
C7 C8 C9 O00M -3.0(7) . .
C7 C8 C9 C10 178.7(4) . .
O00M C9 C10 C15 123.6(4) . .
C8 C9 C10 C15 -57.9(5) . .
O00M C9 C10 C11 -59.4(5) . .
C8 C9 C10 C11 119.1(4) . .
C15 C10 C11 F6 179.9(4) . .
C9 C10 C11 F6 2.7(6) . .
C15 C10 C11 C12 3.2(6) . .
C9 C10 C11 C12 -174.0(4) . .
F6 C11 C12 F7 -1.2(6) . .
C10 C11 C12 F7 175.5(4) . .
F6 C11 C12 C13 -179.9(4) . .
C10 C11 C12 C13 -3.2(7) . .
F7 C12 C13 F8 2.8(6) . .
C11 C12 C13 F8 -178.4(4) . .
F7 C12 C13 C14 -178.3(4) . .
C11 C12 C13 C14 0.4(7) . .
F8 C13 C14 F9 -0.5(6) . .
C12 C13 C14 F9 -179.4(4) . .
F8 C13 C14 C15 -179.1(4) . .
C12 C13 C14 C15 2.1(7) . .
F9 C14 C15 F10 0.2(6) . .
C13 C14 C15 F10 178.7(4) . .
F9 C14 C15 C10 179.5(4) . .
C13 C14 C15 C10 -2.0(7) . .
C11 C10 C15 F10 178.6(4) . .
C9 C10 C15 F10 -4.2(6) . .
C11 C10 C15 C14 -0.6(6) . .
C9 C10 C15 C14 176.5(4) . .
F11 C16 C17 F12 -1.1(6) . .
C21 C16 C17 F12 178.2(4) . .
F11 C16 C17 C18 179.2(4) . .
C21 C16 C17 C18 -1.4(7) . .
F12 C17 C18 F13 -0.2(6) . .
C16 C17 C18 F13 179.4(4) . .
F12 C17 C18 C19 -179.4(4) . .
C16 C17 C18 C19 0.3(7) . .
F13 C18 C19 F14 -1.2(6) . .
C17 C18 C19 F14 177.9(4) . .
F13 C18 C19 C20 -178.7(4) . .
C17 C18 C19 C20 0.4(7) . .
F14 C19 C20 F15 -0.4(6) . .
C18 C19 C20 F15 177.0(4) . .
F14 C19 C20 C21 -177.5(4) . .
C18 C19 C20 C21 0.0(7) . .
F15 C20 C21 C16 -178.0(4) . .
C19 C20 C21 C16 -1.0(6) . .
F15 C20 C21 C22 -1.6(6) . .
C19 C20 C21 C22 175.4(4) . .
F11 C16 C21 C20 -178.9(4) . .
C17 C16 C21 C20 1.8(6) . .
F11 C16 C21 C22 4.7(6) . .
C17 C16 C21 C22 -174.7(4) . .
C20 C21 C22 O3 -129.3(4) . .
C16 C21 C22 O3 46.9(5) . .
C20 C21 C22 C23 50.8(5) . .
C16 C21 C22 C23 -133.0(4) . .
O3 C22 C23 C24 -1.6(7) . .
C21 C22 C23 C24 178.3(4) . .
C22 C23 C24 O4 1.3(7) . .
C22 C23 C24 C25 -179.2(4) . .
O4 C24 C25 C26 72.6(5) . .
C23 C24 C25 C26 -107.0(5) . .
O4 C24 C25 C30 -103.5(4) . .
C23 C24 C25 C30 76.9(5) . .
C30 C25 C26 F16 178.1(3) . .
C24 C25 C26 F16 1.8(6) . .
C30 C25 C26 C27 -0.6(6) . .
C24 C25 C26 C27 -176.9(4) . .
F16 C26 C27 F17 -1.1(6) . .
C25 C26 C27 F17 177.7(4) . .
F16 C26 C27 C28 -178.1(3) . .
C25 C26 C27 C28 0.7(6) . .
F17 C27 C28 F18 2.0(6) . .
C26 C27 C28 F18 179.0(4) . .
F17 C27 C28 C29 -177.5(4) . .
C26 C27 C28 C29 -0.5(6) . .
F18 C28 C29 F19 -0.4(6) . .
C27 C28 C29 F19 179.1(4) . .
F18 C28 C29 C30 -179.2(4) . .
C27 C28 C29 C30 0.3(6) . .
F19 C29 C30 F20 -0.5(6) . .
C28 C29 C30 F20 178.2(4) . .
F19 C29 C30 C25 -179.0(4) . .
C28 C29 C30 C25 -0.3(6) . .
C26 C25 C30 F20 -178.1(4) . .
C24 C25 C30 F20 -1.8(6) . .
C26 C25 C30 C29 0.4(6) . .
C24 C25 C30 C29 176.7(4) . .
C36 C31 C32 C33 -0.8(7) . .
C37 C31 C32 C33 178.0(4) . .
C31 C32 C33 C34 0.3(7) . .
C32 C33 C34 C35 -0.1(6) . .
C32 C33 C34 C38 178.1(4) . .
C33 C34 C35 C36 0.3(6) . .
C38 C34 C35 C36 -177.9(4) . .
C32 C31 C36 C35 1.1(7) . .
C37 C31 C36 C35 -177.8(4) . .
C34 C35 C36 C31 -0.8(7) . .
C41 C39 C40 C41 -0.5(7) 2_657 .
C39 C40 C41 C39 0.5(7) . 2_657
C39 C40 C41 C42 -179.9(4) . .
C8 C7 O1 Co1 22.0(5) . .
C6 C7 O1 Co1 -157.2(2) . .
C23 C22 O3 Co1 9.0(5) . .
C21 C22 O3 Co1 -170.9(2) . .
C23 C24 O4 Co1 -8.1(5) . .
C25 C24 O4 Co1 172.3(2) . .
C23 C24 O4 Co1 -167.2(3) . 2_656
C25 C24 O4 Co1 13.3(5) . 2_656
C8 C9 O00M Co1 -16.9(6) . .
C10 C9 O00M Co1 161.4(3) . .
